data_9004184
loop_
_publ_author_name
'Hawthorne, F. C.'

_publ_section_title
;
 Schneiderhohnite, (Fe2+)(Fe3+)3As5O13, a densely packed arsenite
 structure
;
_journal_name_full 'The Canadian Mineralogist'
_journal_page_first 675
_journal_page_last 679
_journal_volume 23
_journal_year 1985
_chemical_formula_sum 'As5 Fe4 O13'
_chemical_name_mineral Schneiderhohnite
_space_group_IT_number 2
_symmetry_space_group_name_Hall '-P 1'
_symmetry_space_group_name_H-M 'P -1'
_cell_angle_alpha 59.91
_cell_angle_beta 112.41
_cell_angle_gamma 81.69
_cell_length_a 8.924
_cell_length_b 10.016
_cell_length_c 9.103
_cell_formula_units_Z 2
_cell_volume 590.760
_database_code_amcsd 0005209
_exptl_crystal_density_diffrn 4.531
_cod_database_code 9004184

loop_
_space_group_symop_operation_xyz
x,y,z
-x,-y,-z

loop_
_atom_site_aniso_label
_atom_site_aniso_U_11
_atom_site_aniso_U_22
_atom_site_aniso_U_33
_atom_site_aniso_U_12
_atom_site_aniso_U_13
_atom_site_aniso_U_23
As1 0.00340 0.00480 0.00450 -0.00120 0.00250 -0.00170
As2 0.00190 0.00530 0.00440 -0.00120 0.00190 -0.00190
As3 0.00110 0.00510 0.00550 -0.00050 0.00170 -0.00310
As4 0.00090 0.00500 0.00530 -0.00110 0.00200 -0.00190
As5 0.00500 0.00530 0.00610 -0.00220 0.00240 -0.00260
Fe1 0.00080 0.00360 0.00540 0.00020 0.00110 -0.00180
Fe2 0.00070 0.00420 0.00470 -0.00040 0.00060 -0.00160
Fe3 0.00010 0.00290 0.00360 0.00040 0.00000 -0.00100
Fe4 0.00260 0.00530 0.00500 -0.00140 0.00150 -0.00270
Fe5 0.00490 0.00580 0.00670 0.00550 0.00340 -0.00390
O1 0.00680 0.00770 0.00600 -0.00180 0.00350 -0.00420
O2 0.00010 0.00830 0.00410 0.00000 0.00000 0.00000
O3 0.00710 0.00630 0.00860 0.00090 0.00490 -0.00360
O4 0.00810 0.00430 0.00600 0.00010 0.00400 -0.00130
O5 0.00400 0.00730 0.01410 -0.00380 0.00620 -0.00730
O6 0.00450 0.00570 0.00500 -0.00170 0.00220 -0.00280
O7 0.00340 0.00810 0.00780 -0.00330 0.00340 -0.00400
O8 0.00440 0.00560 0.00370 -0.00040 -0.00200 -0.00160
O9 0.00240 0.00640 0.00750 -0.00200 0.00260 -0.00310
O10 0.00260 0.01120 0.01070 -0.00330 0.00250 -0.00700
O11 0.00410 0.00420 0.00670 -0.00120 0.00160 -0.00060
O12 0.00130 0.00660 0.00680 -0.00170 0.00200 -0.00380
O13 0.00040 0.00370 0.00570 0.00000 0.00000 0.00000

loop_
_atom_site_label
_atom_site_fract_x
_atom_site_fract_y
_atom_site_fract_z
As1 0.80200 0.30060 0.99380
As2 0.66960 0.16890 0.49470
As3 0.88430 0.90230 0.16530
As4 0.73220 0.73850 0.85690
As5 0.75550 0.53800 0.51250
Fe1 0.00000 0.00000 0.50000
Fe2 0.50000 0.50000 0.00000
Fe3 0.88610 0.38230 0.31860
Fe4 0.45460 0.19670 -0.07980
Fe5 0.63630 0.89450 0.38630
O1 0.79590 0.58080 0.31740
O2 0.43260 0.20020 0.38310
O3 0.39940 0.12470 0.13150
O4 0.87630 0.10680 0.02440
O5 0.75260 0.02980 0.45120
O6 0.92050 0.22140 0.24700
O7 0.55590 0.73090 0.33230
O8 0.00460 0.85150 0.40900
O9 0.71310 0.55080 0.01330
O10 0.12130 0.37170 0.39160
O11 0.64980 0.35510 0.29390
O12 0.66560 0.96170 0.12560
O13 0.40590 0.68560 0.02100

loop_
_cod_related_entry_id
_cod_related_entry_database
_cod_related_entry_code
1 AMCSD 0005209
